data_7238742
loop_
_publ_author_name
'Viji, Mayavan'
'Nagarajan, Rajagopal'

_publ_section_title
;
 Zinc triflate catalyzed regioselective synthesis of
 pyrrolo[2,3-c]carbazoles via heteroannulation
;
_journal_issue 28
_journal_name_full 'RSC Advances'
_journal_page_first 10544
_journal_paper_doi 10.1039/c2ra21735j
_journal_volume 2
_journal_year 2012
_chemical_formula_moiety 'C17 H14 Cl2 N2'
_chemical_formula_sum 'C17 H14 Cl2 N2'
_chemical_formula_weight 317.20
_space_group_IT_number 19
_space_group_name_Hall 'P 2ac 2ab'
_space_group_name_H-M_alt 'P 21 21 21'
_symmetry_cell_setting orthorhombic
_symmetry_space_group_name_H-M 'P 21 21 21'
_atom_sites_solution_hydrogens geom
_atom_sites_solution_primary direct
_atom_sites_solution_secondary difmap
_audit_creation_method SHELXL-97
_cell_angle_alpha 90.00
_cell_angle_beta 90.00
_cell_angle_gamma 90.00
_cell_formula_units_Z 4
_cell_length_a 6.0170(5)
_cell_length_b 8.9910(8)
_cell_length_c 27.632(3)
_cell_measurement_reflns_used 8474
_cell_measurement_temperature 298(2)
_cell_measurement_theta_max 25.86
_cell_measurement_theta_min 2.38
_cell_volume 1494.9(2)
_computing_cell_refinement 'Bruker SMART'
_computing_data_collection 'Bruker SMART'
_computing_data_reduction 'Bruker SAINT'
_computing_molecular_graphics 'Bruker SHELXTL'
_computing_publication_material 'Bruker SHELXTL'
_computing_structure_refinement 'SHELXL-97 (Sheldrick, 1997)'
_computing_structure_solution 'SHELXS-97 (Sheldrick, 1990)'
_diffrn_ambient_temperature 298(2)
_diffrn_measured_fraction_theta_full 1.000
_diffrn_measured_fraction_theta_max 1.000
_diffrn_measurement_device_type 'CCD area detector'
_diffrn_measurement_method 'phi and omega scans'
_diffrn_radiation_monochromator graphite
_diffrn_radiation_source 'fine-focus sealed tube'
_diffrn_radiation_type MoK\a
_diffrn_radiation_wavelength 0.71073
_diffrn_reflns_av_R_equivalents 0.0296
_diffrn_reflns_av_sigmaI/netI 0.0205
_diffrn_reflns_limit_h_max 7
_diffrn_reflns_limit_h_min -7
_diffrn_reflns_limit_k_max 10
_diffrn_reflns_limit_k_min -10
_diffrn_reflns_limit_l_max 32
_diffrn_reflns_limit_l_min -32
_diffrn_reflns_number 14324
_diffrn_reflns_theta_full 24.99
_diffrn_reflns_theta_max 24.99
_diffrn_reflns_theta_min 1.47
_exptl_absorpt_coefficient_mu 0.428
_exptl_absorpt_correction_T_max 0.9425
_exptl_absorpt_correction_T_min 0.9117
_exptl_absorpt_correction_type empirical
_exptl_absorpt_process_details brukarsadbas
_exptl_crystal_colour colorless
_exptl_crystal_density_diffrn 1.409
_exptl_crystal_density_method 'not measured'
_exptl_crystal_description needle
_exptl_crystal_F_000 656
_exptl_crystal_size_max 0.22
_exptl_crystal_size_mid 0.18
_exptl_crystal_size_min 0.14
_refine_diff_density_max 0.340
_refine_diff_density_min -0.378
_refine_diff_density_rms 0.081
_refine_ls_abs_structure_details 'Flack H D (1983), Acta Cryst. A39, 876-881'
_refine_ls_abs_structure_Flack 0.14(12)
_refine_ls_extinction_method none
_refine_ls_goodness_of_fit_ref 1.215
_refine_ls_hydrogen_treatment constr
_refine_ls_matrix_type full
_refine_ls_number_parameters 192
_refine_ls_number_reflns 2632
_refine_ls_number_restraints 0
_refine_ls_restrained_S_all 1.215
_refine_ls_R_factor_all 0.0624
_refine_ls_R_factor_gt 0.0603
_refine_ls_shift/su_max 0.000
_refine_ls_shift/su_mean 0.000
_refine_ls_structure_factor_coef Fsqd
_refine_ls_weighting_details 'calc w=1/[\s^2^(Fo^2^)+(0.0894P)^2^+0.5069P] where P=(Fo^2^+2Fc^2^)/3'
_refine_ls_weighting_scheme calc
_refine_ls_wR_factor_gt 0.1590
_refine_ls_wR_factor_ref 0.1603
_reflns_number_gt 2520
_reflns_number_total 2632
_reflns_threshold_expression >2sigma(I)
_cod_data_source_file c2ra21735j.txt
_cod_data_source_block rn201
_cod_depositor_comments
;
The following automatic conversions were performed:

data item '_symmetry_cell_setting' value 'Orthorhombic' was changed
to 'orthorhombic' in accordance with the
/home/saulius/struct/COD-crude-data/automatic-downloads/DataCite-retrospective/RSC/depositions/lib/dictionaries/cif_core.dic
dictionary named 'cif_core.dic' version 2.4.2 last updated on
2011-04-26.

Automatic conversion script
Id: cif_fix_values 6909 2019-04-08 15:41:33Z antanas 
;
_cod_original_sg_symbol_H-M 'P2(1)2(1)2(1) '
_cod_database_code 7238742

loop_
_symmetry_equiv_pos_as_xyz
'x, y, z'
'-x+1/2, -y, z+1/2'
'-x, y+1/2, -z+1/2'
'x+1/2, -y+1/2, -z'

loop_
_atom_site_label
_atom_site_type_symbol
_atom_site_fract_x
_atom_site_fract_y
_atom_site_fract_z
_atom_site_U_iso_or_equiv
_atom_site_adp_type
_atom_site_occupancy
_atom_site_symmetry_multiplicity
_atom_site_calc_flag
_atom_site_refinement_flags
Cl1 Cl 1.0218(2) 0.23771(12) 0.88127(5) 0.0740(4) Uani 1 1 d .
Cl2 Cl 0.9111(2) 0.67641(15) 0.75500(4) 0.0761(4) Uani 1 1 d .
N1 N 0.4728(5) 0.7458(3) 0.82318(11) 0.0470(7) Uani 1 1 d .
C6 C 0.3188(6) 0.7444(4) 0.86031(12) 0.0432(8) Uani 1 1 d .
N2 N -0.0628(6) 0.6575(4) 0.97885(13) 0.0632(9) Uani 1 1 d .
H2A H -0.1796 0.7000 0.9903 0.076 Uiso 1 1 calc R
C7 C 0.5609(6) 0.5554(4) 0.87249(12) 0.0406(8) Uani 1 1 d .
C8 C 0.6826(7) 0.4321(4) 0.88857(14) 0.0471(8) Uani 1 1 d .
H8 H 0.6404 0.3795 0.9161 0.057 Uiso 1 1 calc R
C10 C 0.9343(7) 0.4673(4) 0.82278(15) 0.0520(9) Uani 1 1 d .
H10 H 1.0632 0.4381 0.8068 0.062 Uiso 1 1 calc R
C9 C 0.8650(7) 0.3921(4) 0.86246(14) 0.0503(9) Uani 1 1 d .
C12 C 0.6217(6) 0.6328(4) 0.83090(13) 0.0410(8) Uani 1 1 d .
C2 C 0.0013(7) 0.8178(5) 0.90611(17) 0.0587(10) Uani 1 1 d .
H2 H -0.1204 0.8794 0.9115 0.070 Uiso 1 1 calc R
C5 C 0.3678(6) 0.6275(4) 0.89159(13) 0.0413(8) Uani 1 1 d .
C11 C 0.8134(7) 0.5872(4) 0.80602(14) 0.0495(9) Uani 1 1 d .
C15 C 0.2198(8) 0.5019(5) 0.97084(14) 0.0542(10) Uani 1 1 d .
H15 H 0.3192 0.4245 0.9763 0.065 Uiso 1 1 calc R
C3 C 0.0487(6) 0.7009(4) 0.93846(15) 0.0515(9) Uani 1 1 d .
C4 C 0.2295(6) 0.6045(4) 0.93266(13) 0.0452(8) Uani 1 1 d .
C1 C 0.1367(6) 0.8404(4) 0.86640(14) 0.0516(9) Uani 1 1 d .
H1 H 0.1083 0.9165 0.8445 0.062 Uiso 1 1 calc R
C13 C 0.4756(7) 0.8628(5) 0.78582(14) 0.0558(10) Uani 1 1 d .
H13A H 0.3240 0.8880 0.7772 0.067 Uiso 1 1 calc R
H13B H 0.5487 0.8249 0.7571 0.067 Uiso 1 1 calc R
C16 C 0.0405(8) 0.5352(5) 0.99846(15) 0.0629(12) Uani 1 1 d .
C14 C 0.5941(9) 1.0009(5) 0.8027(2) 0.0776(15) Uani 1 1 d .
H14A H 0.5228 1.0385 0.8313 0.116 Uiso 1 1 calc R
H14B H 0.5889 1.0750 0.7777 0.116 Uiso 1 1 calc R
H14C H 0.7462 0.9773 0.8099 0.116 Uiso 1 1 calc R
C17 C -0.0463(12) 0.4589(6) 1.04260(19) 0.0913(18) Uani 1 1 d .
H17A H -0.1891 0.4163 1.0357 0.137 Uiso 1 1 calc R
H17B H -0.0605 0.5298 1.0684 0.137 Uiso 1 1 calc R
H17C H 0.0549 0.3817 1.0521 0.137 Uiso 1 1 calc R

loop_
_atom_site_aniso_label
_atom_site_aniso_U_11
_atom_site_aniso_U_22
_atom_site_aniso_U_33
_atom_site_aniso_U_23
_atom_site_aniso_U_13
_atom_site_aniso_U_12
Cl1 0.0781(7) 0.0503(6) 0.0938(8) -0.0076(5) -0.0099(6) 0.0274(5)
Cl2 0.0768(7) 0.0828(8) 0.0686(7) 0.0065(6) 0.0173(6) -0.0071(7)
N1 0.0481(17) 0.0431(15) 0.0499(17) 0.0018(13) -0.0067(13) 0.0021(15)
C6 0.0435(18) 0.0355(17) 0.0506(19) -0.0089(15) -0.0079(15) -0.0032(16)
N2 0.059(2) 0.060(2) 0.070(2) -0.0145(18) 0.0198(18) 0.0035(19)
C7 0.0403(17) 0.0331(16) 0.0483(19) -0.0035(14) -0.0063(15) -0.0045(14)
C8 0.056(2) 0.0342(17) 0.051(2) -0.0021(16) -0.0043(17) 0.0009(17)
C10 0.045(2) 0.048(2) 0.063(2) -0.0153(18) 0.0001(19) 0.0022(18)
C9 0.056(2) 0.0358(18) 0.059(2) -0.0082(17) -0.0114(18) 0.0091(17)
C12 0.0428(18) 0.0335(16) 0.0466(18) -0.0040(15) -0.0061(15) -0.0030(14)
C2 0.043(2) 0.046(2) 0.087(3) -0.008(2) -0.002(2) 0.0097(19)
C5 0.0427(18) 0.0323(16) 0.0490(19) -0.0047(14) -0.0046(15) -0.0023(14)
C11 0.050(2) 0.046(2) 0.052(2) -0.0104(17) 0.0023(17) -0.0075(18)
C15 0.068(3) 0.0425(19) 0.053(2) -0.0031(17) 0.0037(19) -0.0017(19)
C3 0.045(2) 0.045(2) 0.063(2) -0.0143(17) 0.0046(17) -0.0006(17)
C4 0.047(2) 0.0397(18) 0.0489(19) -0.0117(16) -0.0012(16) -0.0058(16)
C1 0.047(2) 0.043(2) 0.065(2) -0.0018(18) -0.0122(17) 0.0046(17)
C13 0.053(2) 0.056(2) 0.058(2) 0.0117(18) -0.0087(18) 0.001(2)
C16 0.074(3) 0.055(2) 0.060(2) -0.0096(19) 0.021(2) -0.007(2)
C14 0.064(3) 0.059(3) 0.110(4) 0.027(3) -0.018(3) -0.009(3)
C17 0.114(5) 0.083(3) 0.077(3) 0.001(3) 0.040(3) -0.005(4)

loop_
_atom_type_symbol
_atom_type_description
_atom_type_scat_dispersion_real
_atom_type_scat_dispersion_imag
_atom_type_scat_source
C C 0.0033 0.0016 'International Tables Vol C Tables 4.2.6.8 and 6.1.1.4'
H H 0.0000 0.0000 'International Tables Vol C Tables 4.2.6.8 and 6.1.1.4'
N N 0.0061 0.0033 'International Tables Vol C Tables 4.2.6.8 and 6.1.1.4'
Cl Cl 0.1484 0.1585 'International Tables Vol C Tables 4.2.6.8 and 6.1.1.4'

loop_
_geom_angle_atom_site_label_1
_geom_angle_atom_site_label_2
_geom_angle_atom_site_label_3
_geom_angle
C12 N1 C6 108.4(3)
C12 N1 C13 129.1(3)
C6 N1 C13 122.3(3)
N1 C6 C5 109.0(3)
N1 C6 C1 127.3(3)
C5 C6 C1 123.7(3)
C3 N2 C16 109.3(3)
C3 N2 H2A 125.4
C16 N2 H2A 125.4
C12 C7 C8 121.3(3)
C12 C7 C5 106.9(3)
C8 C7 C5 131.8(3)
C9 C8 C7 117.5(4)
C9 C8 H8 121.2
C7 C8 H8 121.2
C9 C10 C11 119.9(4)
C9 C10 H10 120.0
C11 C10 H10 120.0
C10 C9 C8 123.1(4)
C10 C9 Cl1 117.9(3)
C8 C9 Cl1 119.0(3)
N1 C12 C7 109.1(3)
N1 C12 C11 132.6(3)
C7 C12 C11 118.3(3)
C1 C2 C3 119.6(4)
C1 C2 H2 120.2
C3 C2 H2 120.2
C6 C5 C4 118.8(3)
C6 C5 C7 106.6(3)
C4 C5 C7 134.7(3)
C10 C11 C12 119.8(4)
C10 C11 Cl2 117.2(3)
C12 C11 Cl2 123.0(3)
C16 C15 C4 108.2(4)
C16 C15 H15 125.9
C4 C15 H15 125.9
N2 C3 C4 107.5(3)
N2 C3 C2 129.4(4)
C4 C3 C2 123.1(4)
C3 C4 C15 106.8(4)
C3 C4 C5 117.1(3)
C15 C4 C5 136.1(4)
C2 C1 C6 117.7(4)
C2 C1 H1 121.2
C6 C1 H1 121.2
N1 C13 C14 112.1(3)
N1 C13 H13A 109.2
C14 C13 H13A 109.2
N1 C13 H13B 109.2
C14 C13 H13B 109.2
H13A C13 H13B 107.9
C15 C16 N2 108.3(4)
C15 C16 C17 129.6(5)
N2 C16 C17 122.1(4)
C13 C14 H14A 109.5
C13 C14 H14B 109.5
H14A C14 H14B 109.5
C13 C14 H14C 109.5
H14A C14 H14C 109.5
H14B C14 H14C 109.5
C16 C17 H17A 109.5
C16 C17 H17B 109.5
H17A C17 H17B 109.5
C16 C17 H17C 109.5
H17A C17 H17C 109.5
H17B C17 H17C 109.5

loop_
_geom_bond_atom_site_label_1
_geom_bond_atom_site_label_2
_geom_bond_distance
Cl1 C9 1.757(4)
Cl2 C11 1.725(4)
N1 C12 1.371(4)
N1 C6 1.383(5)
N1 C13 1.474(5)
C6 C5 1.392(5)
C6 C1 1.405(5)
N2 C3 1.359(5)
N2 C16 1.375(6)
N2 H2A 0.8600
C7 C12 1.393(5)
C7 C8 1.400(5)
C7 C5 1.431(5)
C8 C9 1.362(6)
C8 H8 0.9300
C10 C9 1.353(6)
C10 C11 1.381(6)
C10 H10 0.9300
C12 C11 1.404(5)
C2 C1 1.382(6)
C2 C3 1.409(6)
C2 H2 0.9300
C5 C4 1.422(5)
C15 C16 1.355(6)
C15 C4 1.402(6)
C15 H15 0.9300
C3 C4 1.400(5)
C1 H1 0.9300
C13 C14 1.506(7)
C13 H13A 0.9700
C13 H13B 0.9700
C16 C17 1.494(6)
C14 H14A 0.9600
C14 H14B 0.9600
C14 H14C 0.9600
C17 H17A 0.9600
C17 H17B 0.9600
C17 H17C 0.9600
